data_2238644
loop_
_publ_author_name
'Meneghetti, Fiorella'
'Maggio, Benedetta'

_publ_section_title
;
 (<i>E</i>)-2-{[1-(3,11-Dimethyl-4-methylene-10-oxo-1-phenyl-4,5,10,11-tetrahydro-1<i>H</i>-benzo[<i>b</i>]pyrazolo[3,4-<i>f</i>][1,5]diazocin-5-yl)ethylidene]amino}-<i>N</i>-methyl-<i>N</i>-(3-methyl-1-phenyl-1<i>H</i>-pyrazol-5-yl)benzamide
;
_journal_coeditor_code LD2108
_journal_issue 10
_journal_name_full 'Acta Crystallographica Section E'
_journal_page_first o1583
_journal_paper_doi 10.1107/S1600536813025671
_journal_volume 69
_journal_year 2013
_chemical_formula_iupac 'C40 H36 N8 O2'
_chemical_formula_moiety 'C40 H36 N8 O2'
_chemical_formula_sum 'C40 H36 N8 O2'
_chemical_formula_weight 660.77
_chemical_name_systematic
(<i>E</i>)-2-{[1-(3,11-Dimethyl-4-methylene-10-oxo-1-phenyl-4,5,10,11-tetrahydro-1<i>H</i>-benzo[<i>b</i>]pyrazolo[3,4-<i>f</i>][1,5]diazocin-5-yl)ethylidene]amino}-<i>N</i>-methyl-<i>N</i>-(3-methyl-1-phenyl-1<i>H</i>-pyrazol-5-yl)benzamide
_space_group_IT_number 9
_symmetry_cell_setting monoclinic
_symmetry_space_group_name_Hall 'C -2yc'
_symmetry_space_group_name_H-M 'C 1 c 1'
_atom_sites_solution_hydrogens geom
_atom_sites_solution_primary direct
_atom_sites_solution_secondary difmap
_audit_creation_method SHELXL97
_cell_angle_alpha 90.00
_cell_angle_beta 100.19(2)
_cell_angle_gamma 90.00
_cell_formula_units_Z 4
_cell_length_a 13.148(5)
_cell_length_b 28.640(7)
_cell_length_c 9.757(4)
_cell_measurement_reflns_used 25
_cell_measurement_temperature 293(2)
_cell_measurement_theta_max 10
_cell_measurement_theta_min 9
_cell_volume 3616(2)
_computing_cell_refinement '<i>CAD-4 EXPRESS</i> (Enraf--Nonius, 1994)'
_computing_data_collection '<i>CAD-4 EXPRESS</i> (Enraf--Nonius, 1994)'
_computing_data_reduction 'XCAD4 (Harms & Wocadlo, 1996)'
_computing_molecular_graphics 'Ortep-3 for Windows (Farrugia, 2012)'
_computing_publication_material 'WinGX publication routines (Farrugia, 2012)'
_computing_structure_refinement 'SHELXL-97 (Sheldrick, 2008)'
_computing_structure_solution 'SIR-92 (Altomare <i>et al.</i>, 1994)'
_diffrn_ambient_temperature 293(2)
_diffrn_measured_fraction_theta_full 0.997
_diffrn_measured_fraction_theta_max 0.997
_diffrn_measurement_device_type 'Enraf--Nonius TurboCAD-4'
_diffrn_measurement_method 'non-profiled omega/2theta scans'
_diffrn_radiation_monochromator graphite
_diffrn_radiation_type MoK\a
_diffrn_radiation_wavelength 0.71073
_diffrn_reflns_av_R_equivalents 0.0393
_diffrn_reflns_limit_h_max 15
_diffrn_reflns_limit_h_min -15
_diffrn_reflns_limit_k_max 34
_diffrn_reflns_limit_k_min -1
_diffrn_reflns_limit_l_max 11
_diffrn_reflns_limit_l_min -1
_diffrn_reflns_number 3952
_diffrn_reflns_theta_full 24.98
_diffrn_reflns_theta_max 24.98
_diffrn_reflns_theta_min 2.51
_diffrn_standards_decay_% -3
_diffrn_standards_interval_time 120
_diffrn_standards_number 3
_exptl_absorpt_coefficient_mu 0.078
_exptl_absorpt_correction_type none
_exptl_crystal_colour colorless
_exptl_crystal_density_diffrn 1.214
_exptl_crystal_density_method 'not measured'
_exptl_crystal_description prism
_exptl_crystal_F_000 1392
_exptl_crystal_size_max 0.6
_exptl_crystal_size_mid 0.5
_exptl_crystal_size_min 0.4
_refine_diff_density_max 0.152
_refine_diff_density_min -0.148
_refine_ls_abs_structure_details 'Flack, 1983'
_refine_ls_abs_structure_Flack 0.00(2)
_refine_ls_extinction_method none
_refine_ls_goodness_of_fit_ref 0.905
_refine_ls_hydrogen_treatment constr
_refine_ls_matrix_type full
_refine_ls_number_parameters 453
_refine_ls_number_reflns 3787
_refine_ls_number_restraints 2
_refine_ls_restrained_S_all 0.905
_refine_ls_R_factor_all 0.1212
_refine_ls_R_factor_gt 0.0378
_refine_ls_shift/su_max 0.001
_refine_ls_shift/su_mean 0.000
_refine_ls_structure_factor_coef Fsqd
_refine_ls_weighting_details 'calc w=1/[\s^2^(Fo^2^)+(0.0508P)^2^+0.0000P] where P=(Fo^2^+2Fc^2^)/3'
_refine_ls_weighting_scheme calc
_refine_ls_wR_factor_gt 0.0826
_refine_ls_wR_factor_ref 0.0971
_reflns_number_gt 2014
_reflns_number_total 3787
_reflns_threshold_expression >2sigma(I)
_cod_data_source_file ld2108.cif
_cod_data_source_block I
_cod_original_sg_symbol_H-M 'C c'
_cod_database_code 2238644

loop_
_symmetry_equiv_pos_as_xyz
'x, y, z'
'x, -y, z+1/2'
'x+1/2, y+1/2, z'
'x+1/2, -y+1/2, z+1/2'

loop_
_atom_site_type_symbol
_atom_site_label
_atom_site_fract_x
_atom_site_fract_y
_atom_site_fract_z
_atom_site_U_iso_or_equiv
_atom_site_adp_type
_atom_site_calc_flag
_atom_site_refinement_flags
_atom_site_occupancy
_atom_site_symmetry_multiplicity
N N4 0.6740(2) 0.06127(12) 0.7409(4) 0.0483(9) Uani d . 1 1
N N3 0.7784(3) 0.14236(11) 0.6411(4) 0.0540(9) Uani d . 1 1
N N2 0.9672(2) 0.06694(12) 0.5396(4) 0.0574(10) Uani d . 1 1
N N5 0.5552(3) 0.10524(12) 0.8245(4) 0.0520(9) Uani d . 1 1
N N8 0.2402(2) 0.15797(12) 0.7212(4) 0.0476(9) Uani d . 1 1
N N7 0.2470(3) 0.19540(13) 0.6349(4) 0.0582(10) Uani d . 1 1
N N6 0.3168(2) 0.08240(12) 0.7802(4) 0.0523(9) Uani d . 1 1
O O1 0.6326(2) 0.18574(10) 0.5928(4) 0.0804(11) Uani d . 1 1
O O2 0.3652(3) 0.04921(11) 0.9910(4) 0.0782(10) Uani d . 1 1
C C30 0.3068(3) 0.12341(17) 0.6990(5) 0.0527(12) Uani d . 1 1
C C22 0.5223(3) 0.13466(15) 0.9230(5) 0.0543(12) Uani d . 1 1
C C11 0.6748(3) 0.14808(16) 0.5884(5) 0.0568(12) Uani d . 1 1
C C8 0.8432(3) 0.05827(13) 0.6716(5) 0.0481(11) Uani d . 1 1
N N1 0.9086(2) 0.10631(12) 0.5333(4) 0.0536(10) Uani d . 1 1
C C34 0.1721(3) 0.16005(14) 0.8186(4) 0.0445(10) Uani d . 1 1
C C23 0.4271(3) 0.12559(14) 0.9653(4) 0.0479(11) Uani d . 1 1
C C12 0.6189(3) 0.10572(14) 0.5259(5) 0.0437(11) Uani d . 1 1
C C17 0.6166(3) 0.06490(14) 0.6009(4) 0.0412(10) Uani d . 1 1
C C20 0.6436(3) 0.08519(14) 0.8495(5) 0.0474(10) Uani d . 1 1
C C1 0.9254(3) 0.14421(16) 0.4453(5) 0.0555(12) Uani d . 1 1
C C18 0.7718(3) 0.03634(15) 0.7516(5) 0.0486(11) Uani d . 1 1
C C39 0.1149(3) 0.12067(15) 0.8392(5) 0.0580(12) Uani d . 1 1
H H39 0.1188 0.0938 0.7869 0.070 Uiso calc R 1 1
C C38 0.0518(4) 0.12229(19) 0.9395(6) 0.0759(15) Uani d . 1 1
H H38 0.0143 0.0959 0.9553 0.091 Uiso calc R 1 1
C C13 0.5644(3) 0.10817(16) 0.3905(5) 0.0550(12) Uani d . 1 1
H H13 0.5633 0.1360 0.3413 0.066 Uiso calc R 1 1
C C28 0.3675(3) 0.08260(18) 0.9138(5) 0.0560(12) Uani d . 1 1
C C24 0.3933(3) 0.15488(17) 1.0625(5) 0.0621(13) Uani d . 1 1
H H24 0.3320 0.1483 1.0937 0.074 Uiso calc R 1 1
C C27 0.5759(4) 0.17442(15) 0.9739(5) 0.0620(12) Uani d . 1 1
H H27 0.6373 0.1816 0.9438 0.074 Uiso calc R 1 1
C C35 0.1616(3) 0.20001(15) 0.8923(5) 0.0608(13) Uani d . 1 1
H H35 0.1982 0.2267 0.8764 0.073 Uiso calc R 1 1
C C7 0.9281(3) 0.03763(15) 0.6232(5) 0.0526(12) Uani d . 1 1
C C9 0.8362(3) 0.10225(14) 0.6158(5) 0.0470(11) Uani d . 1 1
C C6 0.8424(4) 0.16392(18) 0.3587(5) 0.0696(14) Uani d . 1 1
H H6 0.7769 0.1509 0.3529 0.084 Uiso calc R 1 1
C C4 0.9533(4) 0.22134(17) 0.2877(6) 0.0733(15) Uani d . 1 1
H H4 0.9623 0.2483 0.2383 0.088 Uiso calc R 1 1
C C15 0.5107(3) 0.03006(17) 0.4043(5) 0.0605(13) Uani d . 1 1
H H15 0.4744 0.0043 0.3635 0.073 Uiso calc R 1 1
C C40 0.9752(3) -0.00972(15) 0.6485(6) 0.0724(15) Uani d . 1 1
H H40A 1.0045 -0.0130 0.7454 0.109 Uiso calc R 1 1
H H40B 1.0284 -0.0136 0.5936 0.109 Uiso calc R 1 1
H H40C 0.9229 -0.0331 0.6229 0.109 Uiso calc R 1 1
C C16 0.5615(3) 0.02723(16) 0.5397(5) 0.0526(12) Uani d . 1 1
H H16 0.5587 -0.0002 0.5901 0.063 Uiso calc R 1 1
C C10 0.8353(4) 0.18250(14) 0.7085(6) 0.0808(16) Uani d . 1 1
H H10A 0.9064 0.1740 0.7392 0.121 Uiso calc R 1 1
H H10B 0.8056 0.1920 0.7871 0.121 Uiso calc R 1 1
H H10C 0.8315 0.2078 0.6433 0.121 Uiso calc R 1 1
C C32 0.3164(3) 0.18253(19) 0.5574(5) 0.0626(13) Uani d . 1 1
C C25 0.4510(5) 0.19359(16) 1.1125(5) 0.0699(14) Uani d . 1 1
H H25 0.4283 0.2130 1.1773 0.084 Uiso calc R 1 1
C C14 0.5123(3) 0.07009(18) 0.3284(5) 0.0672(13) Uani d . 1 1
H H14 0.4787 0.0715 0.2363 0.081 Uiso calc R 1 1
C C31 0.3563(3) 0.13828(19) 0.5951(5) 0.0660(13) Uani d . 1 1
H H31 0.4063 0.1222 0.5573 0.079 Uiso calc R 1 1
C C26 0.5413(4) 0.20348(17) 1.0672(5) 0.0677(14) Uani d . 1 1
H H26 0.5791 0.2299 1.0997 0.081 Uiso calc R 1 1
C C36 0.0979(4) 0.20095(17) 0.9889(6) 0.0727(15) Uani d . 1 1
H H36 0.0913 0.2285 1.0372 0.087 Uiso calc R 1 1
C C21 0.7165(3) 0.08442(19) 0.9866(5) 0.0706(14) Uani d . 1 1
H H21A 0.7777 0.0674 0.9768 0.106 Uiso calc R 1 1
H H21B 0.6836 0.0696 1.0553 0.106 Uiso calc R 1 1
H H21C 0.7348 0.1158 1.0152 0.106 Uiso calc R 1 1
C C3 1.0363(4) 0.20026(18) 0.3667(6) 0.0766(15) Uani d . 1 1
H H3 1.1022 0.2120 0.3670 0.092 Uiso calc R 1 1
C C37 0.0437(4) 0.16234(19) 1.0162(6) 0.0788(15) Uani d . 1 1
H H37 0.0024 0.1630 1.0844 0.095 Uiso calc R 1 1
C C19 0.7846(4) -0.00331(16) 0.8214(5) 0.0726(14) Uani d . 1 1
H H19A 0.7315 -0.0150 0.8630 0.087 Uiso calc R 1 1
H H19B 0.8466 -0.0195 0.8290 0.087 Uiso calc R 1 1
C C29 0.2745(4) 0.03905(16) 0.7128(6) 0.0841(17) Uani d . 1 1
H H29A 0.2576 0.0180 0.7819 0.126 Uiso calc R 1 1
H H29B 0.3250 0.0248 0.6660 0.126 Uiso calc R 1 1
H H29C 0.2134 0.0460 0.6463 0.126 Uiso calc R 1 1
C C2 1.0238(3) 0.16203(17) 0.4457(6) 0.0699(14) Uani d . 1 1
H H2 1.0810 0.1479 0.4996 0.084 Uiso calc R 1 1
C C33 0.3431(4) 0.2152(2) 0.4512(6) 0.0978(19) Uani d . 1 1
H H33A 0.3016 0.2429 0.4488 0.147 Uiso calc R 1 1
H H33B 0.3303 0.2004 0.3615 0.147 Uiso calc R 1 1
H H33C 0.4149 0.2235 0.4748 0.147 Uiso calc R 1 1
C C5 0.8557(4) 0.20265(19) 0.2807(6) 0.0775(15) Uani d . 1 1
H H5 0.7994 0.2162 0.2236 0.093 Uiso calc R 1 1

loop_
_atom_site_aniso_label
_atom_site_aniso_U_11
_atom_site_aniso_U_22
_atom_site_aniso_U_33
_atom_site_aniso_U_12
_atom_site_aniso_U_13
_atom_site_aniso_U_23
N4 0.0416(18) 0.061(2) 0.040(2) 0.0110(16) 0.0016(18) 0.0012(19)
N3 0.048(2) 0.039(2) 0.072(3) 0.0068(16) 0.003(2) -0.010(2)
N2 0.0343(17) 0.053(2) 0.082(3) 0.0014(18) 0.004(2) -0.020(2)
N5 0.048(2) 0.057(2) 0.051(2) 0.0060(19) 0.0073(19) -0.006(2)
N8 0.0431(19) 0.053(2) 0.046(2) 0.0031(18) 0.0067(18) 0.0017(19)
N7 0.054(2) 0.064(2) 0.057(2) -0.0069(19) 0.010(2) 0.016(2)
N6 0.0445(19) 0.049(2) 0.061(3) 0.0041(17) 0.003(2) 0.001(2)
O1 0.069(2) 0.0391(17) 0.134(3) 0.0175(16) 0.019(2) 0.004(2)
O2 0.101(3) 0.054(2) 0.075(2) 0.0096(18) 0.004(2) 0.014(2)
C30 0.039(2) 0.069(3) 0.047(3) 0.002(2) -0.003(2) -0.003(3)
C22 0.062(3) 0.049(3) 0.051(3) 0.012(2) 0.005(3) -0.006(2)
C11 0.051(3) 0.054(3) 0.065(3) 0.006(2) 0.009(3) 0.010(3)
C8 0.036(2) 0.047(3) 0.056(3) 0.004(2) -0.007(2) -0.013(2)
N1 0.039(2) 0.049(2) 0.072(3) -0.0002(18) 0.006(2) -0.003(2)
C34 0.040(2) 0.044(3) 0.051(3) 0.005(2) 0.010(2) 0.006(2)
C23 0.055(3) 0.040(2) 0.048(3) 0.014(2) 0.006(2) 0.002(2)
C12 0.034(2) 0.045(3) 0.050(3) 0.0159(19) 0.003(2) 0.002(2)
C17 0.032(2) 0.049(3) 0.042(3) 0.0073(19) 0.004(2) 0.005(2)
C20 0.050(3) 0.044(2) 0.047(3) 0.000(2) 0.004(2) 0.008(2)
C1 0.050(3) 0.055(3) 0.061(3) -0.001(2) 0.010(3) -0.008(3)
C18 0.041(2) 0.047(2) 0.053(3) 0.011(2) -0.003(2) 0.002(2)
C39 0.058(3) 0.048(3) 0.071(3) 0.004(2) 0.021(3) -0.002(3)
C38 0.067(3) 0.080(4) 0.085(4) -0.008(3) 0.027(3) 0.002(3)
C13 0.051(3) 0.060(3) 0.055(3) 0.019(2) 0.014(3) 0.017(3)
C28 0.051(3) 0.058(3) 0.060(3) 0.017(2) 0.015(3) 0.004(3)
C24 0.065(3) 0.070(3) 0.053(3) 0.020(3) 0.014(3) 0.004(3)
C27 0.067(3) 0.056(3) 0.064(3) 0.005(3) 0.015(3) -0.009(3)
C35 0.058(3) 0.048(3) 0.079(4) 0.004(2) 0.020(3) -0.004(3)
C7 0.035(2) 0.044(2) 0.073(3) 0.003(2) -0.005(2) -0.009(3)
C9 0.045(2) 0.040(3) 0.052(3) 0.003(2) -0.003(2) -0.008(2)
C6 0.055(3) 0.080(4) 0.072(4) 0.006(3) 0.007(3) 0.006(3)
C4 0.094(4) 0.062(3) 0.065(4) -0.004(3) 0.017(3) -0.005(3)
C15 0.054(3) 0.067(3) 0.054(3) -0.009(2) -0.009(3) 0.002(3)
C40 0.053(3) 0.061(3) 0.101(4) 0.016(2) 0.007(3) -0.017(3)
C16 0.042(2) 0.061(3) 0.055(3) -0.001(2) 0.007(2) 0.006(3)
C10 0.083(3) 0.052(3) 0.102(4) -0.006(3) 0.001(3) -0.030(3)
C32 0.046(3) 0.088(4) 0.052(3) -0.007(3) 0.005(3) 0.017(3)
C25 0.106(4) 0.049(3) 0.049(3) 0.020(3) 0.000(3) -0.008(3)
C14 0.062(3) 0.081(4) 0.052(3) 0.004(3) -0.008(3) -0.008(3)
C31 0.044(2) 0.105(4) 0.050(3) 0.012(3) 0.010(2) 0.002(3)
C26 0.087(4) 0.052(3) 0.063(3) 0.003(3) 0.010(3) -0.001(3)
C36 0.072(3) 0.060(3) 0.090(4) 0.004(3) 0.024(3) -0.016(3)
C21 0.072(3) 0.089(3) 0.046(3) 0.025(3) -0.001(3) -0.006(3)
C3 0.074(3) 0.085(4) 0.070(4) -0.028(3) 0.011(3) 0.015(3)
C37 0.074(3) 0.081(4) 0.087(4) 0.008(3) 0.029(3) -0.012(4)
C19 0.068(3) 0.072(3) 0.077(4) 0.027(3) 0.013(3) 0.021(3)
C29 0.080(3) 0.066(3) 0.097(4) 0.006(3) -0.009(3) -0.016(3)
C2 0.049(3) 0.081(3) 0.075(4) -0.015(3) -0.001(3) -0.008(3)
C33 0.083(4) 0.140(5) 0.073(4) -0.014(4) 0.022(3) 0.039(4)
C5 0.073(4) 0.089(4) 0.071(4) 0.022(3) 0.014(3) 0.005(3)

loop_
_atom_type_symbol
_atom_type_description
_atom_type_scat_dispersion_real
_atom_type_scat_dispersion_imag
_atom_type_scat_source
C C 0.0033 0.0016 'International Tables Vol C Tables 4.2.6.8 and 6.1.1.4'
H H 0 0 'International Tables Vol C Tables 4.2.6.8 and 6.1.1.4'
N N 0.0061 0.0033 'International Tables Vol C Tables 4.2.6.8 and 6.1.1.4'
O O 0.0106 0.006 'International Tables Vol C Tables 4.2.6.8 and 6.1.1.4'

loop_
_geom_angle_atom_site_label_1
_geom_angle_atom_site_label_2
_geom_angle_atom_site_label_3
_geom_angle
C20 N4 C17 121.2(3)
C20 N4 C18 124.1(3)
C17 N4 C18 114.2(3)
C11 N3 C9 123.7(4)
C11 N3 C10 117.9(3)
C9 N3 C10 117.8(4)
C7 N2 N1 105.8(3)
C20 N5 C22 121.2(4)
C30 N8 N7 110.8(4)
C30 N8 C34 129.5(4)
N7 N8 C34 119.6(3)
C32 N7 N8 104.8(3)
C28 N6 C30 121.2(4)
C28 N6 C29 121.2(4)
C30 N6 C29 117.6(4)
N8 C30 C31 107.2(4)
N8 C30 N6 120.9(4)
C31 C30 N6 131.9(4)
C27 C22 N5 122.8(4)
C27 C22 C23 117.9(4)
N5 C22 C23 119.1(4)
O1 C11 N3 121.3(4)
O1 C11 C12 122.7(4)
N3 C11 C12 116.0(4)
C9 C8 C7 104.7(4)
C9 C8 C18 127.0(4)
C7 C8 C18 128.0(4)
C9 N1 N2 110.7(4)
C9 N1 C1 128.5(4)
N2 N1 C1 120.7(4)
C35 C34 C39 119.7(4)
C35 C34 N8 121.4(4)
C39 C34 N8 119.0(4)
C24 C23 C22 119.6(4)
C24 C23 C28 120.7(4)
C22 C23 C28 119.5(4)
C17 C12 C13 119.4(4)
C17 C12 C11 121.8(4)
C13 C12 C11 118.8(4)
C16 C17 C12 119.6(4)
C16 C17 N4 120.1(4)
C12 C17 N4 120.3(4)
N5 C20 N4 116.9(4)
N5 C20 C21 126.3(4)
N4 C20 C21 116.8(4)
C6 C1 C2 119.2(5)
C6 C1 N1 119.4(4)
C2 C1 N1 121.4(4)
C19 C18 N4 119.2(4)
C19 C18 C8 127.6(4)
N4 C18 C8 113.1(3)
C34 C39 C38 118.7(5)
C34 C39 H39 120.7
C38 C39 H39 120.7
C37 C38 C39 121.4(5)
C37 C38 H38 119.3
C39 C38 H38 119.3
C14 C13 C12 120.9(4)
C14 C13 H13 119.6
C12 C13 H13 119.6
O2 C28 N6 121.9(5)
O2 C28 C23 120.4(5)
N6 C28 C23 117.8(4)
C25 C24 C23 120.0(5)
C25 C24 H24 120.0
C23 C24 H24 120.0
C26 C27 C22 122.1(5)
C26 C27 H27 119.0
C22 C27 H27 119.0
C36 C35 C34 120.5(4)
C36 C35 H35 119.7
C34 C35 H35 119.7
N2 C7 C8 110.6(4)
N2 C7 C40 118.6(4)
C8 C7 C40 130.7(4)
N1 C9 C8 108.0(3)
N1 C9 N3 119.1(4)
C8 C9 N3 132.4(4)
C5 C6 C1 120.3(5)
C5 C6 H6 119.8
C1 C6 H6 119.8
C3 C4 C5 120.1(5)
C3 C4 H4 120.0
C5 C4 H4 120.0
C14 C15 C16 121.2(4)
C14 C15 H15 119.4
C16 C15 H15 119.4
C7 C40 H40A 109.5
C7 C40 H40B 109.5
H40A C40 H40B 109.5
C7 C40 H40C 109.5
H40A C40 H40C 109.5
H40B C40 H40C 109.5
C15 C16 C17 120.0(4)
C15 C16 H16 120.0
C17 C16 H16 120.0
N3 C10 H10A 109.5
N3 C10 H10B 109.5
H10A C10 H10B 109.5
N3 C10 H10C 109.5
H10A C10 H10C 109.5
H10B C10 H10C 109.5
N7 C32 C31 111.3(4)
N7 C32 C33 119.4(5)
C31 C32 C33 129.2(5)
C26 C25 C24 120.4(5)
C26 C25 H25 119.8
C24 C25 H25 119.8
C15 C14 C13 118.9(5)
C15 C14 H14 120.6
C13 C14 H14 120.6
C30 C31 C32 105.8(4)
C30 C31 H31 127.1
C32 C31 H31 127.1
C25 C26 C27 119.9(5)
C25 C26 H26 120.1
C27 C26 H26 120.1
C37 C36 C35 121.5(5)
C37 C36 H36 119.3
C35 C36 H36 119.3
C20 C21 H21A 109.5
C20 C21 H21B 109.5
H21A C21 H21B 109.5
C20 C21 H21C 109.5
H21A C21 H21C 109.5
H21B C21 H21C 109.5
C4 C3 C2 120.7(5)
C4 C3 H3 119.6
C2 C3 H3 119.6
C36 C37 C38 118.2(5)
C36 C37 H37 120.9
C38 C37 H37 120.9
C18 C19 H19A 120.0
C18 C19 H19B 120.0
H19A C19 H19B 120.0
N6 C29 H29A 109.5
N6 C29 H29B 109.5
H29A C29 H29B 109.5
N6 C29 H29C 109.5
H29A C29 H29C 109.5
H29B C29 H29C 109.5
C3 C2 C1 119.9(5)
C3 C2 H2 120.1
C1 C2 H2 120.1
C32 C33 H33A 109.5
C32 C33 H33B 109.5
H33A C33 H33B 109.5
C32 C33 H33C 109.5
H33A C33 H33C 109.5
H33B C33 H33C 109.5
C6 C5 C4 119.7(5)
C6 C5 H5 120.2
C4 C5 H5 120.2

loop_
_geom_bond_atom_site_label_1
_geom_bond_atom_site_label_2
_geom_bond_distance
N4 C20 1.380(5)
N4 C17 1.443(5)
N4 C18 1.458(5)
N3 C11 1.378(5)
N3 C9 1.422(5)
N3 C10 1.463(5)
N2 C7 1.335(6)
N2 N1 1.361(4)
N5 C20 1.281(5)
N5 C22 1.402(5)
N8 C30 1.364(5)
N8 N7 1.375(4)
N8 C34 1.418(5)
N7 C32 1.336(6)
N6 C28 1.355(6)
N6 C30 1.410(6)
N6 C29 1.467(6)
O1 C11 1.217(5)
O2 C28 1.221(5)
C30 C31 1.366(6)
C22 C27 1.384(6)
C22 C23 1.410(6)
C11 C12 1.492(6)
C8 C9 1.369(5)
C8 C7 1.416(5)
C8 C18 1.464(6)
N1 C9 1.356(5)
N1 C1 1.426(6)
C34 C35 1.371(6)
C34 C39 1.389(6)
C23 C24 1.397(6)
C23 C28 1.498(6)
C12 C17 1.382(5)
C12 C13 1.389(6)
C17 C16 1.375(5)
C20 C21 1.501(6)
C1 C6 1.378(6)
C1 C2 1.389(6)
C18 C19 1.320(5)
C39 C38 1.391(7)
C39 H39 0.9300
C38 C37 1.384(7)
C38 H38 0.9300
C13 C14 1.371(6)
C13 H13 0.9300
C24 C25 1.383(6)
C24 H24 0.9300
C27 C26 1.370(6)
C27 H27 0.9300
C35 C36 1.368(7)
C35 H35 0.9300
C7 C40 1.493(6)
C6 C5 1.374(7)
C6 H6 0.9300
C4 C3 1.361(7)
C4 C5 1.380(7)
C4 H4 0.9300
C15 C14 1.367(6)
C15 C16 1.374(6)
C15 H15 0.9300
C40 H40A 0.9600
C40 H40B 0.9600
C40 H40C 0.9600
C16 H16 0.9300
C10 H10A 0.9600
C10 H10B 0.9600
C10 H10C 0.9600
C32 C31 1.396(6)
C32 C33 1.484(7)
C25 C26 1.368(7)
C25 H25 0.9300
C14 H14 0.9300
C31 H31 0.9300
C26 H26 0.9300
C36 C37 1.367(6)
C36 H36 0.9300
C21 H21A 0.9600
C21 H21B 0.9600
C21 H21C 0.9600
C3 C2 1.365(6)
C3 H3 0.9300
C37 H37 0.9300
C19 H19A 0.9300
C19 H19B 0.9300
C29 H29A 0.9600
C29 H29B 0.9600
C29 H29C 0.9600
C2 H2 0.9300
C33 H33A 0.9600
C33 H33B 0.9600
C33 H33C 0.9600
C5 H5 0.9300

loop_
_geom_hbond_atom_site_label_D
_geom_hbond_atom_site_label_H
_geom_hbond_atom_site_label_A
_geom_hbond_site_symmetry_A
_geom_hbond_distance_DH
_geom_hbond_distance_HA
_geom_hbond_distance_DA
_geom_hbond_angle_DHA
C15 H15 O2 2_554 0.93 2.570 3.173(6) 124(3)
C36 H36 O1 4_455 0.93 2.550 3.409(6) 153(3)

loop_
_geom_torsion_atom_site_label_1
_geom_torsion_atom_site_label_2
_geom_torsion_atom_site_label_3
_geom_torsion_atom_site_label_4
_geom_torsion
C30 N8 N7 C32 1.8(4)
C34 N8 N7 C32 -180.0(4)
N7 N8 C30 C31 -1.1(5)
C34 N8 C30 C31 -179.1(4)
N7 N8 C30 N6 177.1(3)
C34 N8 C30 N6 -1.0(6)
C28 N6 C30 N8 -74.1(5)
C29 N6 C30 N8 108.7(5)
C28 N6 C30 C31 103.5(6)
C29 N6 C30 C31 -73.6(6)
C20 N5 C22 C27 59.3(6)
C20 N5 C22 C23 -125.3(4)
C9 N3 C11 O1 -167.6(5)
C10 N3 C11 O1 2.7(7)
C9 N3 C11 C12 12.1(6)
C10 N3 C11 C12 -177.5(4)
C7 N2 N1 C9 2.1(4)
C7 N2 N1 C1 -176.2(4)
C30 N8 C34 C35 137.3(5)
N7 N8 C34 C35 -40.6(5)
C30 N8 C34 C39 -42.8(6)
N7 N8 C34 C39 139.3(4)
C27 C22 C23 C24 -3.9(6)
N5 C22 C23 C24 -179.5(4)
C27 C22 C23 C28 -179.3(4)
N5 C22 C23 C28 5.1(6)
O1 C11 C12 C17 -123.3(5)
N3 C11 C12 C17 56.9(5)
O1 C11 C12 C13 54.1(6)
N3 C11 C12 C13 -125.7(4)
C13 C12 C17 C16 0.8(5)
C11 C12 C17 C16 178.2(4)
C13 C12 C17 N4 179.0(3)
C11 C12 C17 N4 -3.7(5)
C20 N4 C17 C16 -110.6(4)
C18 N4 C17 C16 77.7(4)
C20 N4 C17 C12 71.2(5)
C18 N4 C17 C12 -100.5(4)
C22 N5 C20 N4 -172.8(4)
C22 N5 C20 C21 8.5(6)
C17 N4 C20 N5 9.5(6)
C18 N4 C20 N5 -179.7(4)
C17 N4 C20 C21 -171.6(4)
C18 N4 C20 C21 -0.8(6)
C9 N1 C1 C6 -46.4(6)
N2 N1 C1 C6 131.5(4)
C9 N1 C1 C2 133.1(5)
N2 N1 C1 C2 -49.0(6)
C20 N4 C18 C19 72.7(5)
C17 N4 C18 C19 -115.9(5)
C20 N4 C18 C8 -111.4(4)
C17 N4 C18 C8 60.0(4)
C9 C8 C18 C19 -170.2(5)
C7 C8 C18 C19 16.6(7)
C9 C8 C18 N4 14.3(6)
C7 C8 C18 N4 -158.9(4)
C35 C34 C39 C38 -3.0(6)
N8 C34 C39 C38 177.1(4)
C34 C39 C38 C37 1.3(7)
C17 C12 C13 C14 -2.9(6)
C11 C12 C13 C14 179.7(4)
C30 N6 C28 O2 170.1(4)
C29 N6 C28 O2 -12.9(6)
C30 N6 C28 C23 -9.6(5)
C29 N6 C28 C23 167.4(4)
C24 C23 C28 O2 -70.1(5)
C22 C23 C28 O2 105.2(5)
C24 C23 C28 N6 109.7(5)
C22 C23 C28 N6 -75.0(5)
C22 C23 C24 C25 2.6(6)
C28 C23 C24 C25 177.9(4)
N5 C22 C27 C26 178.2(4)
C23 C22 C27 C26 2.8(6)
C39 C34 C35 C36 2.1(7)
N8 C34 C35 C36 -178.0(4)
N1 N2 C7 C8 0.1(4)
N1 N2 C7 C40 178.7(4)
C9 C8 C7 N2 -2.1(5)
C18 C8 C7 N2 172.4(4)
C9 C8 C7 C40 179.5(4)
C18 C8 C7 C40 -6.0(7)
N2 N1 C9 C8 -3.5(4)
C1 N1 C9 C8 174.6(4)
N2 N1 C9 N3 169.9(3)
C1 N1 C9 N3 -12.0(6)
C7 C8 C9 N1 3.3(4)
C18 C8 C9 N1 -171.3(4)
C7 C8 C9 N3 -168.9(4)
C18 C8 C9 N3 16.6(7)
C11 N3 C9 N1 110.1(5)
C10 N3 C9 N1 -60.2(5)
C11 N3 C9 C8 -78.4(6)
C10 N3 C9 C8 111.3(5)
C2 C1 C6 C5 -4.3(7)
N1 C1 C6 C5 175.1(4)
C14 C15 C16 C17 -0.9(7)
C12 C17 C16 C15 1.1(6)
N4 C17 C16 C15 -177.1(4)
N8 N7 C32 C31 -1.8(5)
N8 N7 C32 C33 -179.9(4)
C23 C24 C25 C26 0.1(7)
C16 C15 C14 C13 -1.2(7)
C12 C13 C14 C15 3.1(6)
N8 C30 C31 C32 -0.1(5)
N6 C30 C31 C32 -177.9(4)
N7 C32 C31 C30 1.2(5)
C33 C32 C31 C30 179.1(5)
C24 C25 C26 C27 -1.3(7)
C22 C27 C26 C25 -0.2(7)
C34 C35 C36 C37 0.6(7)
C5 C4 C3 C2 -3.5(8)
C35 C36 C37 C38 -2.3(8)
C39 C38 C37 C36 1.3(8)
C4 C3 C2 C1 0.2(8)
C6 C1 C2 C3 3.7(7)
N1 C1 C2 C3 -175.8(4)
C1 C6 C5 C4 1.1(7)
C3 C4 C5 C6 2.8(8)
